data_7204999
loop_
_publ_author_name
'Smith, Craig D.'
'Bott, Raymond C.'
'Bottle, Steven E.'
'Micallef, Aaron S.'
'Smith, Graham'

_publ_section_title
;
 New isoindoline aminoxyl based polyradicals for spin probes and molecular
 magnetic materials
;
_journal_issue 3
_journal_name_full 'Journal of the Chemical Society, Perkin Transactions 2'
_journal_page_first 533
_journal_paper_doi 10.1039/b109485h
_journal_year 2002
_chemical_formula_sum 'C26 H34 N2 O2'
_chemical_formula_weight 406.55
_chemical_melting_point 491
_chemical_name_systematic
;
1,1-bis(1',1',3',3'-tetramethylisoindolin-2'-yloxyl-5'-yl)ethane
;
_space_group_IT_number 34
_symmetry_cell_setting orthorhombic
_symmetry_space_group_name_Hall 'P 2 -2n'
_symmetry_space_group_name_H-M 'P n n 2'
_atom_sites_solution_hydrogens geom
_atom_sites_solution_primary direct
_atom_sites_solution_secondary difmap
_audit_creation_method SHELXL-97
_cell_angle_alpha 90.00
_cell_angle_beta 90.00
_cell_angle_gamma 90.00
_cell_formula_units_Z 2
_cell_length_a 12.6113(17)
_cell_length_b 16.164(2)
_cell_length_c 5.8952(18)
_cell_measurement_reflns_used 25
_cell_measurement_temperature 293(2)
_cell_volume 1201.7(4)
_computing_cell_refinement 'MSC/AFC Diffractometer Control'
_computing_data_collection 'MSC/AFC Diffractometer Control'
_computing_molecular_graphics 'PLATON for Windows (Spek, 1999)'
_computing_structure_refinement 'SHELXL-97 (Sheldrick, 1997)'
_computing_structure_solution 'SHELXS-97 (Sheldrick, 1997)'
_diffrn_ambient_temperature 293(2)
_diffrn_measured_fraction_theta_full 0.999
_diffrn_measured_fraction_theta_max 0.999
_diffrn_measurement_device_type ' Rigaku AFC7R'
_diffrn_measurement_method ' \w--2\q'
_diffrn_radiation_monochromator graphite
_diffrn_radiation_source 'Rigaku rotating anode'
_diffrn_radiation_type ' MoK\a'
_diffrn_radiation_wavelength 0.71069
_diffrn_reflns_av_R_equivalents 0.0000
_diffrn_reflns_av_sigmaI/netI 0.0253
_diffrn_reflns_limit_h_max 14
_diffrn_reflns_limit_h_min 0
_diffrn_reflns_limit_k_max 19
_diffrn_reflns_limit_k_min 0
_diffrn_reflns_limit_l_max 7
_diffrn_reflns_limit_l_min 0
_diffrn_reflns_number 1174
_diffrn_reflns_theta_full 25.02
_diffrn_reflns_theta_max 25.02
_diffrn_reflns_theta_min 2.05
_diffrn_standards_decay_% 1.5
_diffrn_standards_interval_count 150
_diffrn_standards_number 3
_exptl_absorpt_coefficient_mu 0.071
_exptl_absorpt_correction_type none
_exptl_crystal_colour ' yellow'
_exptl_crystal_density_diffrn 1.124
_exptl_crystal_density_method 'not measured'
_exptl_crystal_description Prismatic
_exptl_crystal_F_000 440
_exptl_crystal_size_max 0.40
_exptl_crystal_size_mid 0.25
_exptl_crystal_size_min 0.20
_refine_diff_density_max 0.260
_refine_diff_density_min -0.210
_refine_diff_density_rms 0.048
_refine_ls_abs_structure_details 'Flack H D (1983), Acta Cryst. A39, 876-881'
_refine_ls_abs_structure_Flack -1(5)
_refine_ls_extinction_coef 0.015(8)
_refine_ls_extinction_expression Fc^*^=kFc[1+0.001xFc^2^\l^3^/sin(2\q)]^-1/4^
_refine_ls_extinction_method 'SHELXL-97 (Sheldrick, 1997)'
_refine_ls_goodness_of_fit_ref 1.425
_refine_ls_hydrogen_treatment noref
_refine_ls_matrix_type full
_refine_ls_number_parameters 142
_refine_ls_number_reflns 1174
_refine_ls_number_restraints 1
_refine_ls_restrained_S_all 1.424
_refine_ls_R_factor_all 0.0771
_refine_ls_R_factor_gt 0.0574
_refine_ls_shift/su_max 0.019
_refine_ls_shift/su_mean 0.002
_refine_ls_structure_factor_coef Fsqd
_refine_ls_weighting_details 'calc w=1/[\s^2^(Fo^2^)+(0.1000P)^2^+0.0000P] where P=(Fo^2^+2Fc^2^)/3'
_refine_ls_weighting_scheme calc
_refine_ls_wR_factor_gt 0.1723
_refine_ls_wR_factor_ref 0.1824
_reflns_number_gt 904
_reflns_number_total 1174
_reflns_threshold_expression ' I >2\s(I)'
_cod_data_source_file b109485h.txt
_cod_data_source_block BOTL6.CIF
_cod_depositor_comments
;
The following automatic conversions were performed:
'_symmetry_cell_setting' value ' orthorhombic' changed to 'orthorhombic'
according to '/home/saulius/struct/CIF-dictionaries/cif_core.dic'
dictionary named 'cif_core.dic' version 2.4.1 from
2010-06-29.

'_exptl_absorpt_correction_type' value 'None ' changed to
'none' according to '/home/saulius/struct/CIF-dictionaries/cif_core.dic'
dictionary named 'cif_core.dic' version 2.4.1 from 2010-06-29.

Automatic conversion script
Id: cif_fix_enum 1527 2010-12-29 10:47:43Z saulius 
;
_cod_original_sg_symbol_H-M 'P nn2'
_cod_database_code 7204999

loop_
_symmetry_equiv_pos_as_xyz
'x, y, z'
'-x, -y, z'
'-x+1/2, y+1/2, z+1/2'
'x+1/2, -y+1/2, z+1/2'

loop_
_atom_site_label
_atom_site_type_symbol
_atom_site_fract_x
_atom_site_fract_y
_atom_site_fract_z
_atom_site_U_iso_or_equiv
_atom_site_adp_type
_atom_site_occupancy
_atom_site_symmetry_multiplicity
_atom_site_calc_flag
_atom_site_refinement_flags
_atom_site_disorder_assembly
_atom_site_disorder_group
O2 O 0.1430(3) 0.2640(2) 0.3674(8) 0.0813(13) Uani 1 1 d . . .
N2 N 0.1941(3) 0.20624(19) 0.2681(7) 0.0509(9) Uani 1 1 d . . .
C1 C 0.2897(3) 0.2238(2) 0.1269(8) 0.0482(11) Uani 1 1 d . . .
C3 C 0.1540(3) 0.1203(2) 0.2624(8) 0.0421(10) Uani 1 1 d . . .
C4 C 0.2487(3) -0.0022(2) 0.0630(9) 0.0492(11) Uani 1 1 d . . .
C5 C 0.3330(4) -0.0277(3) -0.0720(9) 0.0560(12) Uani 1 1 d . . .
C6 C 0.4085(3) 0.0297(3) -0.1533(7) 0.0496(11) Uani 1 1 d . . .
C7 C 0.3979(3) 0.1116(3) -0.0898(8) 0.0450(10) Uani 1 1 d . . .
C8 C 0.3134(3) 0.1365(2) 0.0451(6) 0.0389(9) Uani 1 1 d . . .
C9 C 0.2395(3) 0.0806(2) 0.1197(7) 0.0366(9) Uani 1 1 d . . .
C11 C 0.2599(4) 0.2826(3) -0.0645(12) 0.0704(15) Uani 1 1 d . . .
C12 C 0.3771(4) 0.2583(4) 0.2741(13) 0.0824(18) Uani 1 1 d . . .
C31 C 0.1461(4) 0.0852(3) 0.4996(9) 0.0664(14) Uani 1 1 d . . .
C32 C 0.0466(3) 0.1203(3) 0.1453(11) 0.0649(14) Uani 1 1 d . . .
C61 C 0.5000 0.0000 -0.2980(12) 0.080(3) Uani 1 2 d S . .
C62 C 0.5153(8) 0.0404(6) -0.5016(18) 0.066(3) Uani 0.50 1 d P . .
H4 H 0.1964 -0.0413 0.1121 0.061 Uiso 1 1 d . . .
H5 H 0.3406 -0.0852 -0.1130 0.073 Uiso 1 1 d . . .
H7 H 0.4487 0.1520 -0.1412 0.057 Uiso 1 1 d . . .
H111 H 0.2378 0.3341 -0.0061 0.092 Uiso 1 1 d . . .
H112 H 0.3217 0.2916 -0.1593 0.092 Uiso 1 1 d . . .
H113 H 0.2058 0.2594 -0.1562 0.092 Uiso 1 1 d . . .
H121 H 0.3616 0.2499 0.4305 0.104 Uiso 1 1 d . . .
H122 H 0.4428 0.2288 0.2415 0.104 Uiso 1 1 d . . .
H123 H 0.3883 0.3148 0.2453 0.104 Uiso 1 1 d . . .
H311 H 0.1545 0.1281 0.6079 0.085 Uiso 1 1 d . . .
H312 H 0.0792 0.0594 0.5188 0.085 Uiso 1 1 d . . .
H313 H 0.2009 0.0450 0.5206 0.085 Uiso 1 1 d . . .
H321 H -0.0088 0.1201 0.2561 0.083 Uiso 1 1 d . . .
H322 H 0.0385 0.1672 0.0503 0.083 Uiso 1 1 d . . .
H323 H 0.0394 0.0712 0.0544 0.083 Uiso 1 1 d . . .
H621 H 0.5481 0.0915 -0.4722 0.050 Uiso 0.50 1 d P . .
H622 H 0.5695 -0.0037 -0.5933 0.050 Uiso 0.50 1 d P . .

loop_
_atom_site_aniso_label
_atom_site_aniso_U_11
_atom_site_aniso_U_22
_atom_site_aniso_U_33
_atom_site_aniso_U_23
_atom_site_aniso_U_13
_atom_site_aniso_U_12
O2 0.087(2) 0.0573(18) 0.100(3) -0.019(2) 0.033(2) 0.0169(18)
N2 0.0529(19) 0.0402(18) 0.060(2) -0.0158(17) 0.0153(19) 0.0048(15)
C1 0.0451(19) 0.042(2) 0.058(3) -0.009(2) 0.006(2) -0.0064(16)
C3 0.0410(19) 0.042(2) 0.044(2) -0.0024(17) 0.0017(19) 0.0023(16)
C4 0.048(2) 0.042(2) 0.058(3) 0.001(2) 0.001(2) 0.0065(17)
C5 0.064(3) 0.047(2) 0.057(3) -0.007(2) -0.001(3) 0.019(2)
C6 0.046(2) 0.065(3) 0.038(2) 0.002(2) -0.0056(18) 0.025(2)
C7 0.0299(17) 0.060(2) 0.045(2) 0.001(2) -0.001(2) 0.0065(16)
C8 0.0376(17) 0.0389(19) 0.040(2) -0.0021(17) -0.0053(17) 0.0040(15)
C9 0.0325(17) 0.0383(18) 0.039(2) 0.0030(17) -0.0047(18) 0.0038(14)
C11 0.092(4) 0.042(2) 0.077(3) 0.000(3) 0.011(3) 0.012(2)
C12 0.071(3) 0.080(4) 0.096(4) -0.038(3) 0.007(4) -0.026(3)
C31 0.068(3) 0.075(3) 0.056(3) 0.010(3) 0.011(3) 0.004(2)
C32 0.040(2) 0.073(3) 0.082(4) -0.011(3) -0.002(3) 0.010(2)
C61 0.070(5) 0.130(7) 0.039(4) 0.000 0.000 0.065(5)
C62 0.062(6) 0.086(6) 0.051(5) 0.008(5) 0.006(5) 0.029(5)

loop_
_atom_type_symbol
_atom_type_description
_atom_type_scat_dispersion_real
_atom_type_scat_dispersion_imag
_atom_type_scat_source
C C 0.0033 0.0016 'International Tables Vol C Tables 4.2.6.8 and 6.1.1.4'
H H 0.0000 0.0000 'International Tables Vol C Tables 4.2.6.8 and 6.1.1.4'
N N 0.0061 0.0033 'International Tables Vol C Tables 4.2.6.8 and 6.1.1.4'
O O 0.0106 0.0060 'International Tables Vol C Tables 4.2.6.8 and 6.1.1.4'

loop_
_geom_angle_atom_site_label_1
_geom_angle_atom_site_label_2
_geom_angle_atom_site_label_3
_geom_angle
_geom_angle_site_symmetry_1
_geom_angle_site_symmetry_3
_geom_angle_publ_flag
O2 N2 C3 121.7(3) . . ?
O2 N2 C1 121.6(3) . . ?
C3 N2 C1 116.3(3) . . ?
N2 C1 C12 109.9(4) . . ?
N2 C1 C8 99.2(3) . . ?
C12 C1 C8 112.4(4) . . ?
N2 C1 C11 109.5(4) . . ?
C12 C1 C11 112.0(4) . . ?
C8 C1 C11 113.2(4) . . ?
N2 C3 C9 99.6(3) . . ?
N2 C3 C31 110.7(4) . . ?
C9 C3 C31 113.7(3) . . ?
N2 C3 C32 108.4(3) . . ?
C9 C3 C32 112.5(4) . . ?
C31 C3 C32 111.2(4) . . ?
C9 C4 C5 119.2(4) . . ?
C9 C4 H4 121 . . ?
C5 C4 H4 121 . . ?
C4 C5 C6 121.0(4) . . ?
C4 C5 H5 120 . . ?
C6 C5 H5 119 . . ?
C7 C6 C5 118.1(4) . . ?
C7 C6 C61 122.0(4) . . ?
C5 C6 C61 119.8(4) . . ?
C6 C7 C8 120.5(4) . . ?
C6 C7 H7 120 . . ?
C8 C7 H7 120 . . ?
C9 C8 C7 120.9(3) . . ?
C9 C8 C1 112.1(3) . . ?
C7 C8 C1 127.0(3) . . ?
C8 C9 C4 120.2(3) . . ?
C8 C9 C3 112.6(3) . . ?
C4 C9 C3 127.2(3) . . ?
C1 C11 H111 111 . . ?
C1 C11 H112 109 . . ?
H111 C11 H112 108 . . ?
C1 C11 H113 110 . . ?
H111 C11 H113 110 . . ?
H112 C11 H113 108 . . ?
C1 C12 H121 111 . . ?
C1 C12 H122 109 . . ?
H121 C12 H122 107 . . ?
C1 C12 H123 111 . . ?
H121 C12 H123 110 . . ?
H122 C12 H123 108 . . ?
C3 C31 H311 110 . . ?
C3 C31 H312 110 . . ?
H311 C31 H312 110 . . ?
C3 C31 H313 109 . . ?
H311 C31 H313 109 . . ?
H312 C31 H313 109 . . ?
C3 C32 H321 110 . . ?
C3 C32 H322 111 . . ?
H321 C32 H322 109 . . ?
C3 C32 H323 110 . . ?
H321 C32 H323 108 . . ?
H322 C32 H323 109 . . ?
C62 C61 C6 116.5(4) 2_655 2_655 ?
C62 C61 C6 122.3(5) . 2_655 ?
C62 C61 C6 122.3(5) 2_655 . ?
C62 C61 C6 116.5(4) . . ?
C6 C61 C6 111.4(5) 2_655 . ?
C61 C62 H621 108.4(10) . . ?
C61 C62 H622 101.7(7) . . ?
H621 C62 H622 112.1(10) . . ?

loop_
_geom_bond_atom_site_label_1
_geom_bond_atom_site_label_2
_geom_bond_distance
_geom_bond_site_symmetry_2
_geom_bond_publ_flag
O2 N2 1.277(4) . ?
N2 C3 1.479(5) . ?
N2 C1 1.492(5) . ?
C1 C12 1.510(7) . ?
C1 C8 1.521(5) . ?
C1 C11 1.522(8) . ?
C3 C9 1.510(5) . ?
C3 C31 1.512(7) . ?
C3 C32 1.519(6) . ?
C4 C9 1.383(6) . ?
C4 C5 1.392(6) . ?
C4 H4 0.96 . ?
C5 C6 1.412(6) . ?
C5 H5 0.97 . ?
C6 C7 1.382(6) . ?
C6 C61 1.513(6) . ?
C61 C62 1.380(13) . ?
C7 C8 1.389(5) . ?
C7 H7 0.97 . ?
C8 C9 1.371(5) . ?
C11 H111 0.94 . ?
C11 H112 0.97 . ?
C11 H113 0.95 . ?
C12 H121 0.95 . ?
C12 H122 0.98 . ?
C12 H123 0.94 . ?
C31 H311 0.95 . ?
C31 H312 0.95 . ?
C31 H313 0.96 . ?
C32 H321 0.96 . ?
C32 H322 0.95 . ?
C32 H323 0.96 . ?
C61 C62 1.380(13) 2_655 ?
C61 C62 1.380(13) . ?
C61 C6 1.513(6) 2_655 ?
C62 C62 1.36(2) 2_655 ?
C62 H621 0.94 . ?
C62 H622 1.13 . ?

loop_
_geom_torsion_atom_site_label_1
_geom_torsion_atom_site_label_2
_geom_torsion_atom_site_label_3
_geom_torsion_atom_site_label_4
_geom_torsion
_geom_torsion_site_symmetry_1
_geom_torsion_site_symmetry_2
_geom_torsion_site_symmetry_3
_geom_torsion_site_symmetry_4
_geom_torsion_publ_flag
O2 N2 C1 C12 64.7(6) . . . . ?
C3 N2 C1 C12 -123.0(4) . . . . ?
O2 N2 C1 C8 -177.4(4) . . . . ?
C3 N2 C1 C8 -5.1(5) . . . . ?
O2 N2 C1 C11 -58.8(6) . . . . ?
C3 N2 C1 C11 113.6(4) . . . . ?
O2 N2 C3 C9 177.5(4) . . . . ?
C1 N2 C3 C9 5.2(5) . . . . ?
O2 N2 C3 C31 -62.5(6) . . . . ?
C1 N2 C3 C31 125.2(4) . . . . ?
O2 N2 C3 C32 59.7(6) . . . . ?
C1 N2 C3 C32 -112.6(4) . . . . ?
C9 C4 C5 C6 -0.6(7) . . . . ?
C4 C5 C6 C7 1.7(7) . . . . ?
C4 C5 C6 C61 179.4(5) . . . . ?
C5 C6 C7 C8 -1.7(6) . . . . ?
C61 C6 C7 C8 -179.3(4) . . . . ?
C6 C7 C8 C9 0.6(6) . . . . ?
C6 C7 C8 C1 -179.2(4) . . . . ?
N2 C1 C8 C9 2.8(4) . . . . ?
C12 C1 C8 C9 118.8(5) . . . . ?
C11 C1 C8 C9 -113.1(4) . . . . ?
N2 C1 C8 C7 -177.5(4) . . . . ?
C12 C1 C8 C7 -61.5(6) . . . . ?
C11 C1 C8 C7 66.7(5) . . . . ?
C7 C8 C9 C4 0.6(6) . . . . ?
C1 C8 C9 C4 -179.6(4) . . . . ?
C7 C8 C9 C3 -179.6(3) . . . . ?
C1 C8 C9 C3 0.2(5) . . . . ?
C5 C4 C9 C8 -0.6(6) . . . . ?
C5 C4 C9 C3 179.7(4) . . . . ?
N2 C3 C9 C8 -3.1(4) . . . . ?
C31 C3 C9 C8 -120.9(4) . . . . ?
C32 C3 C9 C8 111.5(4) . . . . ?
N2 C3 C9 C4 176.7(4) . . . . ?
C31 C3 C9 C4 58.9(6) . . . . ?
C32 C3 C9 C4 -68.7(5) . . . . ?
C7 C6 C61 C62 -123.1(6) . . . 2_655 ?
C5 C6 C61 C62 59.3(8) . . . 2_655 ?
C7 C6 C61 C62 -54.5(8) . . . . ?
C5 C6 C61 C62 127.9(7) . . . . ?
C7 C6 C61 C6 92.3(4) . . . 2_655 ?
C5 C6 C61 C6 -85.3(4) . . . 2_655 ?
C6 C61 C62 C62 103.8(8) 2_655 . . 2_655 ?
C6 C61 C62 C62 -113.4(7) . . . 2_655 ?
